data_7251014
loop_
_publ_author_name
'Douib, Haiet'
'Lefeuvre, Bertrand'
'Flores Gonzalez, Jessica'
'Dorcet, Vincent'
'Pointillart, Fabrice'

_publ_section_title
;
 Versatility of the methyl-bipyrimidine-<i>N</i>-oxide ligand for the
 design of lanthanide single-molecule magnets.
;
_journal_issue 47
_journal_name_full CrystEngComm
_journal_page_first 7677
_journal_page_last 7688
_journal_paper_doi 10.1039/d5ce00831j
_journal_volume 27
_journal_year 2025
_chemical_compound_source 'synthesis as described'
_chemical_formula_moiety 'C33 H20 F9 N4 O7 S3 Yb'
_chemical_formula_sum 'C33 H20 F9 N4 O7 S3 Yb'
_chemical_formula_weight 1024.75
_space_group_crystal_system orthorhombic
_space_group_IT_number 60
_space_group_name_Hall '-P 2n 2ab'
_space_group_name_H-M_alt 'P b c n'
_atom_sites_solution_hydrogens geom
_atom_sites_solution_primary dual
_atom_sites_solution_secondary difmap
_audit_update_record
;
2025-08-22 deposited with the CCDC.	2025-10-14 downloaded from the CCDC.
;
_cell_angle_alpha 90
_cell_angle_beta 90
_cell_angle_gamma 90
_cell_formula_units_Z 8
_cell_length_a 33.7474(18)
_cell_length_b 10.9749(6)
_cell_length_c 20.4309(12)
_cell_measurement_reflns_used 2431
_cell_measurement_temperature 150(2)
_cell_measurement_theta_max 21.1367
_cell_measurement_theta_min 2.4279
_cell_measurement_wavelength 0.710730
_cell_volume 7567.1(7)
_computing_cell_refinement 'Bruker APEX2 (Bruker, 2014)'
_computing_data_collection 'Bruker APEX2 (Bruker, 2014)'
_computing_data_reduction 'Bruker APEX2 (Bruker, 2014)'
_computing_molecular_graphics
;
   'SXGRAPH (L. Farrugia, 1999), Mercury (CSD, 2020)'
;
_computing_publication_material 'CRYSCALC (T. Roisnel, local program, 2020)'
_computing_structure_refinement 'SHELXL-2018_3 (Sheldrick, 2018)'
_computing_structure_solution 'SHELXT (Sheldrick, 2015)'
_diffrn_ambient_temperature 150(2)
_diffrn_detector 'CCD plate'
_diffrn_detector_area_resol_mean 8.33
_diffrn_measured_fraction_theta_full 0.998
_diffrn_measured_fraction_theta_max 0.997
_diffrn_measurement_device_type 'APEXII Bruker-AXS'
_diffrn_measurement_method 'CCD rotation images, thin slices'
_diffrn_orient_matrix_UB_11 -0.0430192
_diffrn_orient_matrix_UB_12 -0.0309158
_diffrn_orient_matrix_UB_13 -0.0182212
_diffrn_orient_matrix_UB_21 0.0104053
_diffrn_orient_matrix_UB_22 -0.0359998
_diffrn_orient_matrix_UB_23 0.0197889
_diffrn_orient_matrix_UB_31 -0.0796452
_diffrn_orient_matrix_UB_32 0.0119955
_diffrn_orient_matrix_UB_33 0.0124273
_diffrn_radiation_monochromator graphite
_diffrn_radiation_probe x-ray
_diffrn_radiation_source 'fine-focus sealed tube'
_diffrn_radiation_type MoK\a
_diffrn_radiation_wavelength 0.71073
_diffrn_reflns_av_R_equivalents 0.1088
_diffrn_reflns_av_unetI/netI 0.1198
_diffrn_reflns_limit_h_max 39
_diffrn_reflns_limit_h_min -43
_diffrn_reflns_limit_k_max 14
_diffrn_reflns_limit_k_min -9
_diffrn_reflns_limit_l_max 26
_diffrn_reflns_limit_l_min -26
_diffrn_reflns_number 35040
_diffrn_reflns_theta_full 25.242
_diffrn_reflns_theta_max 27.489
_diffrn_reflns_theta_min 2.191
_exptl_absorpt_coefficient_mu 2.734
_exptl_absorpt_correction_T_max 0.740
_exptl_absorpt_correction_T_min 0.642
_exptl_absorpt_correction_type multi-scan
_exptl_absorpt_process_details
;
  [Sheldrick, G.M. (2014). SADABS Bruker AXS Inc., Madison, Wisconsin, USA]
;
_exptl_crystal_colour colourless
_exptl_crystal_density_diffrn 1.799
_exptl_crystal_description prism
_exptl_crystal_F_000 4008
_exptl_crystal_size_max 0.250
_exptl_crystal_size_mid 0.180
_exptl_crystal_size_min 0.110
_refine_diff_density_max 2.065
_refine_diff_density_min -2.066
_refine_diff_density_rms 0.199
_refine_ls_extinction_method none
_refine_ls_goodness_of_fit_ref 0.915
_refine_ls_hydrogen_treatment constr
_refine_ls_matrix_type full
_refine_ls_number_parameters 515
_refine_ls_number_reflns 8659
_refine_ls_number_restraints 0
_refine_ls_restrained_S_all 0.915
_refine_ls_R_factor_all 0.1362
_refine_ls_R_factor_gt 0.0654
_refine_ls_shift/su_max 0.008
_refine_ls_shift/su_mean 0.001
_refine_ls_structure_factor_coef Fsqd
_refine_ls_weighting_details 'w=1/[\s^2^(Fo^2^)+(0.1227P)^2^] where P=(Fo^2^+2Fc^2^)/3'
_refine_ls_weighting_scheme calc
_refine_ls_wR_factor_gt 0.1691
_refine_ls_wR_factor_ref 0.2153
_reflns_number_gt 4604
_reflns_number_total 8659
_reflns_threshold_expression >2sigma(I)
_cod_data_source_file d5ce00831j2.cif
_cod_data_source_block SL35
_cod_depositor_comments 'Adding full bibliography for 7251008--7251017.cif.'
_cod_database_code 7251014

loop_
_space_group_symop_operation_xyz
'x, y, z'
'-x+1/2, -y+1/2, z+1/2'
'-x, y, -z+1/2'
'x+1/2, -y+1/2, -z'
'-x, -y, -z'
'x-1/2, y-1/2, -z-1/2'
'x, -y, z-1/2'
'-x-1/2, y-1/2, z'

loop_
_atom_site_label
_atom_site_type_symbol
_atom_site_fract_x
_atom_site_fract_y
_atom_site_fract_z
_atom_site_U_iso_or_equiv
_atom_site_adp_type
_atom_site_occupancy
_atom_site_site_symmetry_order
_atom_site_calc_flag
_atom_site_refinement_flags_posn
_atom_site_refinement_flags_adp
_atom_site_refinement_flags_occupancy
_atom_site_disorder_assembly
_atom_site_disorder_group
Yb1 Yb 0.64185(2) 0.33925(4) 0.50794(2) 0.03244(17) Uani 1 1 d . . . . .
S2 S 0.69418(10) 0.0194(3) 0.66009(15) 0.0551(8) Uani 1 1 d . . . . .
S3 S 0.59135(10) 0.6653(3) 0.36098(15) 0.0562(8) Uani 1 1 d . . . . .
S1 S 0.54395(10) 0.6937(3) 0.5387(2) 0.0703(10) Uani 1 1 d . . . . .
F7 F 0.6239(3) 0.0934(6) 0.2655(3) 0.077(2) Uani 1 1 d . . . . .
O5 O 0.6281(2) 0.1983(6) 0.4281(3) 0.0431(17) Uani 1 1 d . . . . .
O4 O 0.67904(19) 0.1938(6) 0.5572(3) 0.0371(16) Uani 1 1 d . . . . .
O1 O 0.5964(2) 0.2162(6) 0.5571(3) 0.0409(17) Uani 1 1 d . . . . .
O6 O 0.6218(2) 0.4473(6) 0.4187(3) 0.0404(17) Uani 1 1 d . . . . .
O3 O 0.6996(2) 0.3241(6) 0.4483(3) 0.0397(16) Uani 1 1 d . . . . .
O7 O 0.67677(19) 0.5152(6) 0.5225(3) 0.0389(16) Uani 1 1 d . . . . .
O2 O 0.5894(2) 0.4660(6) 0.5377(3) 0.0414(17) Uani 1 1 d . . . . .
F9 F 0.5978(3) 0.0113(6) 0.3517(3) 0.079(2) Uani 1 1 d . . . . .
N1 N 0.6503(2) 0.3935(7) 0.6335(4) 0.0348(19) Uani 1 1 d . . . . .
F8 F 0.6615(3) 0.0284(6) 0.3436(4) 0.083(2) Uani 1 1 d . . . . .
F3 F 0.5627(3) 0.0570(7) 0.6461(4) 0.100(3) Uani 1 1 d . . . . .
F5 F 0.7806(2) 0.1767(8) 0.3808(4) 0.094(3) Uani 1 1 d . . . . .
F6 F 0.7341(2) 0.2673(10) 0.3303(3) 0.109(3) Uani 1 1 d . . . . .
F2 F 0.5055(3) 0.1205(7) 0.6192(6) 0.132(4) Uani 1 1 d . . . . .
N2 N 0.6774(3) 0.5323(8) 0.7125(4) 0.052(2) Uani 1 1 d . . . . .
F1 F 0.5427(3) 0.0285(8) 0.5481(6) 0.124(4) Uani 1 1 d . . . . .
N3 N 0.6352(3) 0.7123(8) 0.6425(4) 0.043(2) Uani 1 1 d . . . . .
F4 F 0.7726(3) 0.3601(8) 0.3907(5) 0.106(3) Uani 1 1 d . . . . .
N4 N 0.6612(2) 0.6127(8) 0.5493(4) 0.0379(19) Uani 1 1 d . . . . .
C31 C 0.6540(3) 0.3046(9) 0.6767(5) 0.041(3) Uani 1 1 d . . . . .
H31 H 0.645349 0.224791 0.665649 0.050 Uiso 1 1 calc R U . . .
C4 C 0.5556(3) 0.4509(8) 0.5607(4) 0.035(2) Uani 1 1 d . . . . .
C3 C 0.5398(3) 0.3373(9) 0.5787(5) 0.041(2) Uani 1 1 d . . . . .
H3 H 0.513260 0.333703 0.593893 0.049 Uiso 1 1 calc R U . . .
C34 C 0.6602(3) 0.5056(9) 0.6553(4) 0.037(2) Uani 1 1 d . . . . .
C22 C 0.6250(3) 0.2043(10) 0.3668(5) 0.039(2) Uani 1 1 d . . . . .
C16 C 0.7400(3) -0.0753(9) 0.5767(5) 0.040(3) Uani 1 1 d . . . . .
H16 H 0.755499 -0.088432 0.538564 0.049 Uiso 1 1 calc R U . . .
C12 C 0.7250(3) 0.2402(9) 0.4432(4) 0.034(2) Uani 1 1 d . . . . .
C14 C 0.7079(3) 0.1253(8) 0.5405(5) 0.035(2) Uani 1 1 d . . . . .
C35 C 0.6516(3) 0.6140(9) 0.6141(5) 0.036(2) Uani 1 1 d . . . . .
C24 C 0.6128(3) 0.4259(10) 0.3606(5) 0.042(3) Uani 1 1 d . . . . .
C2 C 0.5616(3) 0.2298(10) 0.5753(5) 0.043(3) Uani 1 1 d . . . . .
C23 C 0.6175(3) 0.3088(10) 0.3305(5) 0.047(3) Uani 1 1 d . . . . .
H23 H 0.615405 0.302464 0.284287 0.056 Uiso 1 1 calc R U . . .
C25 C 0.5942(3) 0.5247(10) 0.3238(5) 0.044(3) Uani 1 1 d . . . . .
C26 C 0.5752(3) 0.5264(10) 0.2616(5) 0.046(3) Uani 1 1 d . . . . .
H26 H 0.573134 0.458589 0.232921 0.055 Uiso 1 1 calc R U . . .
C13 C 0.7305(3) 0.1410(9) 0.4833(5) 0.040(2) Uani 1 1 d . . . . .
H13 H 0.749972 0.081997 0.472140 0.048 Uiso 1 1 calc R U . . .
C15 C 0.7168(3) 0.0224(8) 0.5851(5) 0.037(2) Uani 1 1 d . . . . .
C21 C 0.6275(4) 0.0839(11) 0.3315(6) 0.058(3) Uani 1 1 d . . . . .
C11 C 0.7521(4) 0.2603(11) 0.3853(6) 0.053(3) Uani 1 1 d . . . . .
C33 C 0.6816(4) 0.4409(10) 0.7542(5) 0.048(3) Uani 1 1 d . . . . .
H33 H 0.692755 0.455575 0.796209 0.057 Uiso 1 1 calc R U . . .
C5 C 0.5311(3) 0.5598(9) 0.5715(5) 0.044(3) Uani 1 1 d . . . . .
C32 C 0.6701(4) 0.3260(11) 0.7376(5) 0.053(3) Uani 1 1 d . . . . .
H32 H 0.673237 0.260869 0.767782 0.064 Uiso 1 1 calc R U . . .
C17 C 0.7392(3) -0.1572(9) 0.6303(6) 0.047(3) Uani 1 1 d . . . . .
H17 H 0.753254 -0.232216 0.631663 0.056 Uiso 1 1 calc R U . . .
C18 C 0.7159(4) -0.1150(10) 0.6794(6) 0.054(3) Uani 1 1 d . . . . .
H18 H 0.712264 -0.156006 0.719876 0.065 Uiso 1 1 calc R U . . .
C38 C 0.6545(3) 0.7108(10) 0.5117(5) 0.040(2) Uani 1 1 d . . . . .
H38 H 0.660696 0.709223 0.466368 0.048 Uiso 1 1 calc R U . . .
C1 C 0.5424(4) 0.1115(12) 0.5986(8) 0.067(4) Uani 1 1 d . . . . .
C37 C 0.6386(3) 0.8141(10) 0.5398(5) 0.046(3) Uani 1 1 d . . . . .
C28 C 0.5662(4) 0.7262(13) 0.2974(6) 0.067(4) Uani 1 1 d . . . . .
H28 H 0.557617 0.808532 0.295634 0.080 Uiso 1 1 calc R U . . .
C27 C 0.5598(4) 0.6433(12) 0.2488(7) 0.068(4) Uani 1 1 d . . . . .
H27 H 0.546040 0.662737 0.209540 0.081 Uiso 1 1 calc R U . . .
C6 C 0.4954(3) 0.5680(9) 0.6086(7) 0.071(4) Uani 1 1 d . . . . .
H6 H 0.482821 0.501339 0.629836 0.085 Uiso 1 1 calc R U . . .
C36 C 0.6288(4) 0.8091(10) 0.6044(6) 0.053(3) Uani 1 1 d . . . . .
H36 H 0.616726 0.878668 0.623507 0.064 Uiso 1 1 calc R U . . .
C39 C 0.6296(4) 0.9244(11) 0.4969(6) 0.063(4) Uani 1 1 d . . . . .
H39A H 0.605331 0.909463 0.471915 0.095 Uiso 1 1 calc R U . . .
H39B H 0.651717 0.938115 0.466611 0.095 Uiso 1 1 calc R U . . .
H39C H 0.626094 0.996478 0.524588 0.095 Uiso 1 1 calc R U . . .
C8 C 0.5048(4) 0.7675(12) 0.5702(8) 0.086(5) Uani 1 1 d . . . . .
H8 H 0.498968 0.851152 0.563137 0.103 Uiso 1 1 calc R U . . .
C7 C 0.4815(4) 0.6867(13) 0.6092(11) 0.115(7) Uani 1 1 d . . . . .
H7 H 0.458830 0.711851 0.633136 0.138 Uiso 1 1 calc R U . . .

loop_
_atom_site_aniso_label
_atom_site_aniso_U_11
_atom_site_aniso_U_22
_atom_site_aniso_U_33
_atom_site_aniso_U_23
_atom_site_aniso_U_13
_atom_site_aniso_U_12
Yb1 0.0360(3) 0.0303(2) 0.0311(2) 0.00083(17) 0.00234(18) 0.00558(18)
S2 0.066(2) 0.0452(17) 0.0543(18) 0.0110(14) 0.0131(15) 0.0197(15)
S3 0.068(2) 0.0492(17) 0.0510(18) 0.0030(14) 0.0005(15) 0.0138(15)
S1 0.058(2) 0.0536(19) 0.099(3) 0.0105(19) 0.006(2) 0.0072(16)
F7 0.132(7) 0.051(4) 0.048(4) -0.012(3) -0.003(4) 0.016(5)
O5 0.057(4) 0.040(4) 0.033(4) -0.002(3) -0.003(3) -0.001(4)
O4 0.036(4) 0.035(4) 0.040(4) 0.003(3) 0.005(3) 0.014(3)
O1 0.038(4) 0.035(4) 0.050(4) 0.001(3) 0.007(3) 0.000(3)
O6 0.053(4) 0.037(4) 0.031(4) 0.001(3) -0.003(3) 0.017(3)
O3 0.043(4) 0.040(4) 0.036(4) 0.004(3) 0.007(3) 0.003(3)
O7 0.039(4) 0.028(4) 0.050(4) -0.005(3) 0.009(3) -0.002(3)
O2 0.037(4) 0.039(4) 0.048(4) -0.001(3) 0.012(3) -0.003(3)
F9 0.117(7) 0.053(4) 0.066(5) -0.005(4) -0.001(4) -0.033(5)
N1 0.037(5) 0.037(5) 0.030(4) 0.008(4) 0.003(3) 0.012(4)
F8 0.101(6) 0.061(5) 0.086(5) -0.015(4) 0.003(5) 0.035(5)
F3 0.102(7) 0.074(5) 0.123(7) 0.055(5) 0.014(6) -0.001(5)
F5 0.093(6) 0.122(7) 0.068(5) 0.025(4) 0.052(5) 0.051(5)
F6 0.081(6) 0.220(11) 0.026(4) 0.019(5) 0.014(4) 0.016(7)
F2 0.066(6) 0.062(5) 0.270(13) 0.033(7) 0.053(7) -0.001(5)
N2 0.058(6) 0.062(6) 0.036(5) 0.002(4) -0.016(4) 0.010(5)
F1 0.135(9) 0.066(6) 0.170(10) -0.033(6) 0.023(8) -0.035(6)
N3 0.049(6) 0.039(5) 0.041(5) -0.002(4) 0.001(4) 0.006(4)
F4 0.126(8) 0.085(6) 0.108(7) -0.017(5) 0.064(6) -0.048(6)
N4 0.036(5) 0.040(5) 0.038(5) -0.003(4) -0.003(4) -0.005(4)
C31 0.058(7) 0.032(5) 0.034(6) -0.002(4) 0.014(5) 0.010(5)
C4 0.043(6) 0.025(5) 0.036(5) -0.005(4) -0.001(5) -0.005(4)
C3 0.022(5) 0.041(6) 0.061(7) -0.006(5) -0.002(5) 0.001(5)
C34 0.043(6) 0.038(6) 0.029(5) 0.007(4) 0.004(4) 0.006(5)
C22 0.039(6) 0.044(6) 0.035(6) 0.003(5) 0.003(5) 0.004(5)
C16 0.037(6) 0.039(6) 0.045(6) 0.001(5) 0.010(5) 0.009(5)
C12 0.037(6) 0.039(6) 0.026(5) -0.010(4) 0.001(4) 0.001(5)
C14 0.031(5) 0.025(5) 0.049(6) -0.006(4) -0.005(5) 0.005(4)
C35 0.045(6) 0.029(5) 0.035(5) -0.004(4) -0.001(4) -0.001(4)
C24 0.045(6) 0.046(6) 0.033(6) 0.016(5) -0.007(5) 0.005(5)
C2 0.034(6) 0.042(6) 0.054(7) -0.004(5) -0.004(5) -0.009(5)
C23 0.051(7) 0.056(7) 0.034(6) -0.010(5) -0.004(5) 0.021(6)
C25 0.045(6) 0.044(6) 0.042(6) 0.001(5) 0.002(5) 0.000(5)
C26 0.048(7) 0.050(7) 0.040(6) 0.010(5) 0.007(5) -0.007(5)
C13 0.039(6) 0.040(6) 0.041(6) -0.001(5) 0.002(5) 0.004(5)
C15 0.027(5) 0.028(5) 0.055(6) 0.002(5) -0.001(5) 0.000(4)
C21 0.071(9) 0.056(8) 0.048(7) -0.010(6) -0.008(6) 0.018(7)
C11 0.058(8) 0.055(8) 0.046(7) -0.006(6) 0.013(6) 0.010(6)
C33 0.066(8) 0.052(7) 0.026(5) -0.005(5) -0.014(5) 0.012(6)
C5 0.041(6) 0.031(6) 0.059(7) -0.013(5) 0.005(5) 0.001(5)
C32 0.064(8) 0.060(8) 0.037(6) 0.009(5) -0.001(5) 0.021(6)
C17 0.035(6) 0.035(6) 0.069(8) 0.002(6) 0.000(5) -0.001(5)
C18 0.071(8) 0.043(6) 0.049(7) 0.016(5) -0.004(6) -0.001(6)
C38 0.044(6) 0.037(6) 0.040(6) -0.001(5) -0.006(5) 0.000(5)
C1 0.039(7) 0.043(7) 0.117(12) 0.005(8) 0.021(8) -0.009(6)
C37 0.055(7) 0.045(7) 0.038(6) -0.002(5) -0.003(5) -0.003(5)
C28 0.070(9) 0.072(9) 0.059(8) 0.017(7) 0.000(7) 0.010(7)
C27 0.066(9) 0.076(9) 0.061(8) 0.027(7) -0.018(7) -0.001(7)
C6 0.046(7) 0.015(5) 0.151(13) -0.002(7) 0.042(8) 0.004(5)
C36 0.068(8) 0.034(6) 0.057(7) -0.008(5) -0.006(6) 0.013(6)
C39 0.075(9) 0.035(6) 0.081(10) 0.022(6) -0.006(7) 0.011(6)
C8 0.064(9) 0.043(8) 0.150(15) -0.005(9) -0.012(9) 0.022(7)
C7 0.051(9) 0.056(9) 0.24(2) -0.021(12) 0.040(12) -0.007(7)

loop_
_atom_type_symbol
_atom_type_description
_atom_type_scat_dispersion_real
_atom_type_scat_dispersion_imag
_atom_type_scat_source
C C 0.0033 0.0016 'International Tables Vol C Tables 4.2.6.8 and 6.1.1.4'
H H 0.0000 0.0000 'International Tables Vol C Tables 4.2.6.8 and 6.1.1.4'
N N 0.0061 0.0033 'International Tables Vol C Tables 4.2.6.8 and 6.1.1.4'
O O 0.0106 0.0060 'International Tables Vol C Tables 4.2.6.8 and 6.1.1.4'
Yb Yb -0.3850 5.5486 'International Tables Vol C Tables 4.2.6.8 and 6.1.1.4'
S S 0.1246 0.1234 'International Tables Vol C Tables 4.2.6.8 and 6.1.1.4'
F F 0.0171 0.0103 'International Tables Vol C Tables 4.2.6.8 and 6.1.1.4'

loop_
_geom_angle_atom_site_label_1
_geom_angle_atom_site_label_2
_geom_angle_atom_site_label_3
_geom_angle
_geom_angle_site_symmetry_1
_geom_angle_site_symmetry_3
_geom_angle_publ_flag
O4 Yb1 O6 152.5(2) . . ?
O4 Yb1 O1 76.1(2) . . ?
O6 Yb1 O1 117.5(2) . . ?
O4 Yb1 O7 104.6(2) . . ?
O6 Yb1 O7 79.5(2) . . ?
O1 Yb1 O7 142.4(2) . . ?
O4 Yb1 O5 87.3(2) . . ?
O6 Yb1 O5 73.9(2) . . ?
O1 Yb1 O5 77.1(2) . . ?
O7 Yb1 O5 140.1(2) . . ?
O4 Yb1 O3 73.5(2) . . ?
O6 Yb1 O3 82.3(2) . . ?
O1 Yb1 O3 139.5(2) . . ?
O7 Yb1 O3 72.1(2) . . ?
O5 Yb1 O3 75.3(2) . . ?
O4 Yb1 O2 136.4(2) . . ?
O6 Yb1 O2 70.9(2) . . ?
O1 Yb1 O2 74.2(2) . . ?
O7 Yb1 O2 81.6(2) . . ?
O5 Yb1 O2 115.7(2) . . ?
O3 Yb1 O2 145.4(2) . . ?
O4 Yb1 N1 70.6(2) . . ?
O6 Yb1 N1 133.6(2) . . ?
O1 Yb1 N1 77.2(2) . . ?
O7 Yb1 N1 68.2(2) . . ?
O5 Yb1 N1 149.5(2) . . ?
O3 Yb1 N1 115.9(2) . . ?
O2 Yb1 N1 72.2(2) . . ?
C18 S2 C15 91.8(5) . . ?
C28 S3 C25 92.4(6) . . ?
C5 S1 C8 93.8(7) . . ?
C22 O5 Yb1 133.5(7) . . ?
C14 O4 Yb1 135.9(6) . . ?
C2 O1 Yb1 134.3(7) . . ?
C24 O6 Yb1 137.4(6) . . ?
C12 O3 Yb1 132.1(6) . . ?
N4 O7 Yb1 122.5(5) . . ?
C4 O2 Yb1 135.7(6) . . ?
C31 N1 C34 115.4(8) . . ?
C31 N1 Yb1 119.4(7) . . ?
C34 N1 Yb1 123.4(6) . . ?
C33 N2 C34 116.3(9) . . ?
C36 N3 C35 116.9(9) . . ?
O7 N4 C38 118.9(8) . . ?
O7 N4 C35 120.6(8) . . ?
C38 N4 C35 120.5(9) . . ?
N1 C31 C32 121.0(10) . . ?
N1 C31 H31 119.5 . . ?
C32 C31 H31 119.5 . . ?
O2 C4 C3 124.3(9) . . ?
O2 C4 C5 117.6(8) . . ?
C3 C4 C5 118.1(9) . . ?
C2 C3 C4 122.7(9) . . ?
C2 C3 H3 118.6 . . ?
C4 C3 H3 118.6 . . ?
N2 C34 N1 126.6(9) . . ?
N2 C34 C35 113.9(9) . . ?
N1 C34 C35 119.5(8) . . ?
O5 C22 C23 126.1(10) . . ?
O5 C22 C21 115.2(10) . . ?
C23 C22 C21 118.6(10) . . ?
C15 C16 C17 113.5(9) . . ?
C15 C16 H16 123.3 . . ?
C17 C16 H16 123.3 . . ?
O3 C12 C13 128.3(9) . . ?
O3 C12 C11 111.7(9) . . ?
C13 C12 C11 120.0(9) . . ?
O4 C14 C13 124.3(9) . . ?
O4 C14 C15 116.0(9) . . ?
C13 C14 C15 119.6(9) . . ?
N3 C35 N4 121.7(9) . . ?
N3 C35 C34 118.6(9) . . ?
N4 C35 C34 119.7(9) . . ?
O6 C24 C23 123.4(9) . . ?
O6 C24 C25 117.0(10) . . ?
C23 C24 C25 119.4(9) . . ?
O1 C2 C3 128.0(10) . . ?
O1 C2 C1 113.1(10) . . ?
C3 C2 C1 118.8(10) . . ?
C22 C23 C24 122.1(9) . . ?
C22 C23 H23 118.9 . . ?
C24 C23 H23 118.9 . . ?
C26 C25 C24 131.6(10) . . ?
C26 C25 S3 110.9(8) . . ?
C24 C25 S3 117.4(8) . . ?
C27 C26 C25 110.2(10) . . ?
C27 C26 H26 124.9 . . ?
C25 C26 H26 124.9 . . ?
C12 C13 C14 121.2(9) . . ?
C12 C13 H13 119.4 . . ?
C14 C13 H13 119.4 . . ?
C16 C15 C14 130.6(10) . . ?
C16 C15 S2 111.1(8) . . ?
C14 C15 S2 118.3(7) . . ?
F8 C21 F9 108.5(10) . . ?
F8 C21 F7 107.4(10) . . ?
F9 C21 F7 106.4(10) . . ?
F8 C21 C22 111.3(10) . . ?
F9 C21 C22 109.3(10) . . ?
F7 C21 C22 113.7(10) . . ?
F6 C11 F4 106.1(11) . . ?
F6 C11 F5 108.9(10) . . ?
F4 C11 F5 101.6(11) . . ?
F6 C11 C12 114.2(10) . . ?
F4 C11 C12 112.2(9) . . ?
F5 C11 C12 113.0(10) . . ?
N2 C33 C32 120.6(9) . . ?
N2 C33 H33 119.7 . . ?
C32 C33 H33 119.7 . . ?
C6 C5 C4 127.3(9) . . ?
C6 C5 S1 112.1(8) . . ?
C4 C5 S1 120.6(8) . . ?
C33 C32 C31 119.7(10) . . ?
C33 C32 H32 120.1 . . ?
C31 C32 H32 120.1 . . ?
C18 C17 C16 111.4(9) . . ?
C18 C17 H17 124.3 . . ?
C16 C17 H17 124.3 . . ?
C17 C18 S2 112.1(8) . . ?
C17 C18 H18 123.9 . . ?
S2 C18 H18 123.9 . . ?
N4 C38 C37 119.2(10) . . ?
N4 C38 H38 120.4 . . ?
C37 C38 H38 120.4 . . ?
F2 C1 F3 106.8(12) . . ?
F2 C1 F1 107.3(12) . . ?
F3 C1 F1 104.2(11) . . ?
F2 C1 C2 115.9(11) . . ?
F3 C1 C2 112.9(10) . . ?
F1 C1 C2 109.0(11) . . ?
C36 C37 C38 117.6(10) . . ?
C36 C37 C39 122.7(10) . . ?
C38 C37 C39 119.4(10) . . ?
C27 C28 S3 112.1(10) . . ?
C27 C28 H28 123.9 . . ?
S3 C28 H28 123.9 . . ?
C28 C27 C26 114.4(11) . . ?
C28 C27 H27 122.8 . . ?
C26 C27 H27 122.8 . . ?
C7 C6 C5 110.4(11) . . ?
C7 C6 H6 124.8 . . ?
C5 C6 H6 124.8 . . ?
N3 C36 C37 124.0(10) . . ?
N3 C36 H36 118.0 . . ?
C37 C36 H36 118.0 . . ?
C37 C39 H39A 109.5 . . ?
C37 C39 H39B 109.5 . . ?
H39A C39 H39B 109.5 . . ?
C37 C39 H39C 109.5 . . ?
H39A C39 H39C 109.5 . . ?
H39B C39 H39C 109.5 . . ?
C7 C8 S1 110.3(10) . . ?
C7 C8 H8 124.9 . . ?
S1 C8 H8 124.9 . . ?
C6 C7 C8 113.2(13) . . ?
C6 C7 H7 123.4 . . ?
C8 C7 H7 123.4 . . ?

loop_
_geom_bond_atom_site_label_1
_geom_bond_atom_site_label_2
_geom_bond_distance
_geom_bond_site_symmetry_2
_geom_bond_publ_flag
Yb1 O4 2.266(6) . ?
Yb1 O6 2.278(6) . ?
Yb1 O1 2.277(7) . ?
Yb1 O7 2.281(6) . ?
Yb1 O5 2.295(7) . ?
Yb1 O3 2.304(6) . ?
Yb1 O2 2.331(7) . ?
Yb1 N1 2.649(8) . ?
S2 C18 1.694(11) . ?
S2 C15 1.711(10) . ?
S3 C28 1.689(12) . ?
S3 C25 1.724(11) . ?
S1 C5 1.672(11) . ?
S1 C8 1.678(14) . ?
F7 C21 1.358(13) . ?
O5 C22 1.258(11) . ?
O4 C14 1.277(11) . ?
O1 C2 1.241(12) . ?
O6 C24 1.247(11) . ?
O3 C12 1.262(11) . ?
O7 N4 1.313(10) . ?
O2 C4 1.246(11) . ?
F9 C21 1.346(15) . ?
N1 C31 1.322(12) . ?
N1 C34 1.351(12) . ?
F8 C21 1.322(14) . ?
F3 C1 1.330(15) . ?
F5 C11 1.332(12) . ?
F6 C11 1.278(13) . ?
F2 C1 1.317(14) . ?
N2 C33 1.325(13) . ?
N2 C34 1.336(12) . ?
F1 C1 1.376(16) . ?
N3 C36 1.334(13) . ?
N3 C35 1.344(12) . ?
F4 C11 1.301(14) . ?
N4 C38 1.341(13) . ?
N4 C35 1.363(12) . ?
C31 C32 1.378(14) . ?
C31 H31 0.9500 . ?
C4 C3 1.404(13) . ?
C4 C5 1.469(13) . ?
C3 C2 1.391(13) . ?
C3 H3 0.9500 . ?
C34 C35 1.487(13) . ?
C22 C23 1.389(14) . ?
C22 C21 1.508(15) . ?
C16 C15 1.339(12) . ?
C16 C17 1.416(14) . ?
C16 H16 0.9500 . ?
C12 C13 1.375(13) . ?
C12 C11 1.512(14) . ?
C14 C13 1.407(14) . ?
C14 C15 1.483(13) . ?
C24 C23 1.433(14) . ?
C24 C25 1.462(13) . ?
C2 C1 1.527(15) . ?
C23 H23 0.9500 . ?
C25 C26 1.423(14) . ?
C26 C27 1.408(15) . ?
C26 H26 0.9500 . ?
C13 H13 0.9500 . ?
C33 C32 1.363(15) . ?
C33 H33 0.9500 . ?
C5 C6 1.428(15) . ?
C32 H32 0.9500 . ?
C17 C18 1.355(15) . ?
C17 H17 0.9500 . ?
C18 H18 0.9500 . ?
C38 C37 1.379(15) . ?
C38 H38 0.9500 . ?
C37 C36 1.363(15) . ?
C37 C39 1.525(15) . ?
C28 C27 1.365(17) . ?
C28 H28 0.9500 . ?
C27 H27 0.9500 . ?
C6 C7 1.384(16) . ?
C6 H6 0.9500 . ?
C36 H36 0.9500 . ?
C39 H39A 0.9800 . ?
C39 H39B 0.9800 . ?
C39 H39C 0.9800 . ?
C8 C7 1.43(2) . ?
C8 H8 0.9500 . ?
C7 H7 0.9500 . ?

loop_
_geom_torsion_atom_site_label_1
_geom_torsion_atom_site_label_2
_geom_torsion_atom_site_label_3
_geom_torsion_atom_site_label_4
_geom_torsion
_geom_torsion_site_symmetry_1
_geom_torsion_site_symmetry_2
_geom_torsion_site_symmetry_3
_geom_torsion_site_symmetry_4
_geom_torsion_publ_flag
Yb1 O7 N4 C38 -110.6(8) . . . . ?
Yb1 O7 N4 C35 68.9(10) . . . . ?
C34 N1 C31 C32 -5.2(14) . . . . ?
Yb1 N1 C31 C32 160.0(8) . . . . ?
Yb1 O2 C4 C3 3.0(16) . . . . ?
Yb1 O2 C4 C5 -179.0(6) . . . . ?
O2 C4 C3 C2 3.0(17) . . . . ?
C5 C4 C3 C2 -175.0(9) . . . . ?
C33 N2 C34 N1 -6.7(16) . . . . ?
C33 N2 C34 C35 172.5(9) . . . . ?
C31 N1 C34 N2 8.2(15) . . . . ?
Yb1 N1 C34 N2 -156.4(8) . . . . ?
C31 N1 C34 C35 -171.0(9) . . . . ?
Yb1 N1 C34 C35 24.4(12) . . . . ?
Yb1 O5 C22 C23 -21.1(17) . . . . ?
Yb1 O5 C22 C21 162.6(8) . . . . ?
Yb1 O3 C12 C13 -16.2(15) . . . . ?
Yb1 O3 C12 C11 165.5(7) . . . . ?
Yb1 O4 C14 C13 13.0(15) . . . . ?
Yb1 O4 C14 C15 -166.1(6) . . . . ?
C36 N3 C35 N4 -0.1(15) . . . . ?
C36 N3 C35 C34 178.2(9) . . . . ?
O7 N4 C35 N3 -179.4(8) . . . . ?
C38 N4 C35 N3 0.1(15) . . . . ?
O7 N4 C35 C34 2.3(14) . . . . ?
C38 N4 C35 C34 -178.2(9) . . . . ?
N2 C34 C35 N3 -44.7(13) . . . . ?
N1 C34 C35 N3 134.6(10) . . . . ?
N2 C34 C35 N4 133.6(10) . . . . ?
N1 C34 C35 N4 -47.1(14) . . . . ?
Yb1 O6 C24 C23 -7.1(17) . . . . ?
Yb1 O6 C24 C25 168.7(7) . . . . ?
Yb1 O1 C2 C3 -9.5(17) . . . . ?
Yb1 O1 C2 C1 172.9(8) . . . . ?
C4 C3 C2 O1 0.2(18) . . . . ?
C4 C3 C2 C1 177.6(11) . . . . ?
O5 C22 C23 C24 0.8(18) . . . . ?
C21 C22 C23 C24 177.0(11) . . . . ?
O6 C24 C23 C22 13.0(18) . . . . ?
C25 C24 C23 C22 -162.7(10) . . . . ?
O6 C24 C25 C26 -169.2(11) . . . . ?
C23 C24 C25 C26 6.8(17) . . . . ?
O6 C24 C25 S3 6.9(13) . . . . ?
C23 C24 C25 S3 -177.1(8) . . . . ?
C28 S3 C25 C26 -0.3(9) . . . . ?
C28 S3 C25 C24 -177.1(9) . . . . ?
C24 C25 C26 C27 176.6(11) . . . . ?
S3 C25 C26 C27 0.3(12) . . . . ?
O3 C12 C13 C14 -3.5(17) . . . . ?
C11 C12 C13 C14 174.7(10) . . . . ?
O4 C14 C13 C12 5.7(16) . . . . ?
C15 C14 C13 C12 -175.3(9) . . . . ?
C17 C16 C15 C14 -177.0(10) . . . . ?
C17 C16 C15 S2 1.7(11) . . . . ?
O4 C14 C15 C16 167.6(10) . . . . ?
C13 C14 C15 C16 -11.5(16) . . . . ?
O4 C14 C15 S2 -11.0(12) . . . . ?
C13 C14 C15 S2 169.9(8) . . . . ?
C18 S2 C15 C16 -0.5(8) . . . . ?
C18 S2 C15 C14 178.3(8) . . . . ?
O5 C22 C21 F8 -58.8(14) . . . . ?
C23 C22 C21 F8 124.6(11) . . . . ?
O5 C22 C21 F9 61.1(13) . . . . ?
C23 C22 C21 F9 -115.6(11) . . . . ?
O5 C22 C21 F7 179.7(10) . . . . ?
C23 C22 C21 F7 3.1(17) . . . . ?
O3 C12 C11 F6 -58.4(13) . . . . ?
C13 C12 C11 F6 123.1(12) . . . . ?
O3 C12 C11 F4 62.3(13) . . . . ?
C13 C12 C11 F4 -116.2(12) . . . . ?
O3 C12 C11 F5 176.5(9) . . . . ?
C13 C12 C11 F5 -2.1(15) . . . . ?
C34 N2 C33 C32 2.3(17) . . . . ?
O2 C4 C5 C6 -166.5(11) . . . . ?
C3 C4 C5 C6 11.6(17) . . . . ?
O2 C4 C5 S1 13.5(13) . . . . ?
C3 C4 C5 S1 -168.3(8) . . . . ?
C8 S1 C5 C6 0.1(11) . . . . ?
C8 S1 C5 C4 180.0(9) . . . . ?
N2 C33 C32 C31 0.0(18) . . . . ?
N1 C31 C32 C33 1.6(17) . . . . ?
C15 C16 C17 C18 -2.3(14) . . . . ?
C16 C17 C18 S2 1.8(13) . . . . ?
C15 S2 C18 C17 -0.8(9) . . . . ?
O7 N4 C38 C37 -179.1(9) . . . . ?
C35 N4 C38 C37 1.4(15) . . . . ?
O1 C2 C1 F2 179.3(12) . . . . ?
C3 C2 C1 F2 1.6(19) . . . . ?
O1 C2 C1 F3 55.7(15) . . . . ?
C3 C2 C1 F3 -122.1(12) . . . . ?
O1 C2 C1 F1 -59.6(14) . . . . ?
C3 C2 C1 F1 122.6(12) . . . . ?
N4 C38 C37 C36 -2.8(16) . . . . ?
N4 C38 C37 C39 -177.8(10) . . . . ?
C25 S3 C28 C27 0.2(11) . . . . ?
S3 C28 C27 C26 0.0(16) . . . . ?
C25 C26 C27 C28 -0.1(16) . . . . ?
C4 C5 C6 C7 178.1(13) . . . . ?
S1 C5 C6 C7 -2.0(17) . . . . ?
C35 N3 C36 C37 -1.5(17) . . . . ?
C38 C37 C36 N3 2.9(18) . . . . ?
C39 C37 C36 N3 177.8(11) . . . . ?
C5 S1 C8 C7 1.8(13) . . . . ?
C5 C6 C7 C8 3(2) . . . . ?
S1 C8 C7 C6 -3(2) . . . . ?
